data_7059102
loop_
_publ_author_name
'Bolotin, Dmitrii S.'
'Demakova, Marina Ya.'
'Legin, Anton A.'
'Suslonov, Vitaliy V.'
'Nazarov, Alexey A.'
'Jakupec, Michael A.'
'Keppler, Bernhard K.'
'Kukushkin, Vadim Yu.'

_publ_section_title
;
 Amidoxime platinum(ii) complexes: pH-dependent highly selective
 generation and cytotoxic activity
;
_journal_issue 14
_journal_name_full 'New Journal of Chemistry'
_journal_page_first 6840
_journal_paper_doi 10.1039/C7NJ00982H
_journal_volume 41
_journal_year 2017
_chemical_formula_moiety 'C10 H13 Cl2 F3 N2 O2 Pt S'
_chemical_formula_sum 'C10 H13 Cl2 F3 N2 O2 Pt S'
_chemical_formula_weight 548.27
_space_group_crystal_system triclinic
_space_group_IT_number 2
_space_group_name_Hall '-P 1'
_space_group_name_H-M_alt 'P -1'
_atom_sites_solution_hydrogens geom
_atom_sites_solution_primary iterative
_audit_creation_date 2016-03-25
_audit_creation_method
;
Olex2 1.2
(compiled 2016.02.19 svn.r3266 for OlexSys, GUI svn.r5155)
;
_audit_update_record
;
2016-04-20 deposited with the CCDC.
2017-06-01 downloaded from the CCDC.
;
_cell_angle_alpha 82.385(5)
_cell_angle_beta 87.679(5)
_cell_angle_gamma 66.909(6)
_cell_formula_units_Z 2
_cell_length_a 7.1487(4)
_cell_length_b 8.9180(5)
_cell_length_c 13.5059(9)
_cell_measurement_reflns_used 6934
_cell_measurement_temperature 100(2)
_cell_measurement_theta_max 29.6010
_cell_measurement_theta_min 3.0230
_cell_volume 785.00(9)
_computing_cell_refinement
;
CrysAlisPro, Agilent Technologies,
Version 1.171.36.32 (release 02-08-2013 CrysAlis171 .NET)
(compiled Aug  2 2013,16:46:58)
;
_computing_data_collection
;
CrysAlisPro, Agilent Technologies,
Version 1.171.36.32 (release 02-08-2013 CrysAlis171 .NET)
(compiled Aug  2 2013,16:46:58)
;
_computing_data_reduction
;
CrysAlisPro, Agilent Technologies,
Version 1.171.36.32 (release 02-08-2013 CrysAlis171 .NET)
(compiled Aug  2 2013,16:46:58)
;
_computing_molecular_graphics 'Olex2 (Dolomanov et al., 2009)'
_computing_publication_material 'Olex2 (Dolomanov et al., 2009)'
_computing_structure_refinement 'ShelXL (Sheldrick, 2015)'
_computing_structure_solution
;
Superflip (Palatinus & Chapuis, 2007;Palatinus & van der Lee, 2008;
Palatinus et al., 2012)
;
_diffrn_ambient_temperature 100(2)
_diffrn_detector_area_resol_mean 16.2096
_diffrn_measured_fraction_theta_full 1.000
_diffrn_measured_fraction_theta_max 0.996
_diffrn_measurement_details
;
#__ type_ start__ end____ width___ exp.time_
  1 omega  -88.00   -6.00   1.0000   89.4200
omega____ theta____ kappa____ phi______ frames
    -      -19.3355  -57.0000   30.0000 82

#__ type_ start__ end____ width___ exp.time_
  2 omega  -22.00   22.00   1.0000   89.4200
omega____ theta____ kappa____ phi______ frames
    -      -19.3355  -99.0000  -60.0000 44

#__ type_ start__ end____ width___ exp.time_
  3 omega  -43.00   53.00   1.0000   89.4200
omega____ theta____ kappa____ phi______ frames
    -      -19.3355   38.0000  -60.0000 96

#__ type_ start__ end____ width___ exp.time_
  4 omega   17.00   48.00   1.0000   89.4200
omega____ theta____ kappa____ phi______ frames
    -      -19.3355   57.0000 -180.0000 31

#__ type_ start__ end____ width___ exp.time_
  5 omega  -84.00    9.00   1.0000   89.4200
omega____ theta____ kappa____ phi______ frames
    -      -19.3355  -77.0000  150.0000 93

#__ type_ start__ end____ width___ exp.time_
  6 omega   39.00   65.00   1.0000   89.4200
omega____ theta____ kappa____ phi______ frames
    -       20.2730  178.0000   90.0000 26

#__ type_ start__ end____ width___ exp.time_
  7 omega  -41.00   47.00   1.0000   89.4200
omega____ theta____ kappa____ phi______ frames
    -      -19.3355   57.0000   90.0000 88

#__ type_ start__ end____ width___ exp.time_
  8 omega    2.00   87.00   1.0000   89.4200
omega____ theta____ kappa____ phi______ frames
    -       20.2730   57.0000  -30.0000 85

#__ type_ start__ end____ width___ exp.time_
  9 omega   19.00   62.00   1.0000   89.4200
omega____ theta____ kappa____ phi______ frames
    -       20.2730  -99.0000  -30.0000 43

#__ type_ start__ end____ width___ exp.time_
 10 omega  -24.00   62.00   1.0000   89.4200
omega____ theta____ kappa____ phi______ frames
    -       20.2730  -99.0000 -180.0000 86

#__ type_ start__ end____ width___ exp.time_
 11 omega   -5.00   68.00   1.0000   89.4200
omega____ theta____ kappa____ phi______ frames
    -       20.2730   38.0000  -90.0000 73
;
_diffrn_measurement_device_type 'Xcalibur, Eos'
_diffrn_measurement_method '\w scans'
_diffrn_orient_matrix_UB_11 0.0418658000
_diffrn_orient_matrix_UB_12 0.0322162000
_diffrn_orient_matrix_UB_13 0.0344750000
_diffrn_orient_matrix_UB_21 -0.0739885000
_diffrn_orient_matrix_UB_22 0.0798813000
_diffrn_orient_matrix_UB_23 -0.0149807000
_diffrn_orient_matrix_UB_31 -0.0663997000
_diffrn_orient_matrix_UB_32 -0.0133880000
_diffrn_orient_matrix_UB_33 0.0373489000
_diffrn_radiation_monochromator graphite
_diffrn_radiation_type MoK\a
_diffrn_radiation_wavelength 0.71073
_diffrn_reflns_av_R_equivalents 0.0345
_diffrn_reflns_av_unetI/netI 0.0392
_diffrn_reflns_Laue_measured_fraction_full 1.000
_diffrn_reflns_Laue_measured_fraction_max 0.996
_diffrn_reflns_limit_h_max 9
_diffrn_reflns_limit_h_min -9
_diffrn_reflns_limit_k_max 11
_diffrn_reflns_limit_k_min -11
_diffrn_reflns_limit_l_max 17
_diffrn_reflns_limit_l_min -17
_diffrn_reflns_number 12183
_diffrn_reflns_point_group_measured_fraction_full 1.000
_diffrn_reflns_point_group_measured_fraction_max 0.996
_diffrn_reflns_theta_full 25.242
_diffrn_reflns_theta_max 27.495
_diffrn_reflns_theta_min 2.503
_diffrn_source 'Enhance (Mo) X-ray Source'
_exptl_absorpt_coefficient_mu 9.444
_exptl_absorpt_correction_T_max 1.00000
_exptl_absorpt_correction_T_min 0.73589
_exptl_absorpt_correction_type multi-scan
_exptl_absorpt_process_details
;
CrysAlisPro, Agilent Technologies,
Version 1.171.36.32 (release 02-08-2013 CrysAlis171 .NET)
(compiled Aug  2 2013,16:46:58)
Empirical absorption correction using spherical harmonics,
 implemented in SCALE3 ABSPACK scaling algorithm.
;
_exptl_crystal_colour 'clear yellow'
_exptl_crystal_colour_lustre clear
_exptl_crystal_colour_primary yellow
_exptl_crystal_density_diffrn 2.320
_exptl_crystal_description prism
_exptl_crystal_F_000 516
_exptl_crystal_size_max 0.15
_exptl_crystal_size_mid 0.1
_exptl_crystal_size_min 0.1
_refine_diff_density_max 1.074
_refine_diff_density_min -0.870
_refine_diff_density_rms 0.148
_refine_ls_extinction_method none
_refine_ls_goodness_of_fit_ref 1.025
_refine_ls_hydrogen_treatment constr
_refine_ls_matrix_type full
_refine_ls_number_parameters 193
_refine_ls_number_reflns 3602
_refine_ls_number_restraints 0
_refine_ls_restrained_S_all 1.025
_refine_ls_R_factor_all 0.0270
_refine_ls_R_factor_gt 0.0222
_refine_ls_shift/su_max 0.001
_refine_ls_shift/su_mean 0.000
_refine_ls_structure_factor_coef Fsqd
_refine_ls_weighting_details 'w=1/[\s^2^(Fo^2^)+(0.0209P)^2^] where P=(Fo^2^+2Fc^2^)/3'
_refine_ls_weighting_scheme calc
_refine_ls_wR_factor_gt 0.0450
_refine_ls_wR_factor_ref 0.0461
_reflns_Friedel_coverage 0.000
_reflns_number_gt 3289
_reflns_number_total 3602
_reflns_threshold_expression 'I > 2\s(I)'
_cod_data_source_file c7nj00982h2.cif
_cod_data_source_block 3e
_cod_original_cell_volume 785.01(9)
_cod_database_code 7059102
_chemical_oxdiff_formula 'C10 H13 Cl2 F3 N2 O2 Pt S'
_shelx_space_group_comment
;
The symmetry employed for this shelxl refinement is uniquely defined
by the following loop, which should always be used as a source of
symmetry information in preference to the above space-group names.
They are only intended as comments.
;
_reflns_odcompleteness_completeness 99.97
_reflns_odcompleteness_iscentric 1
_reflns_odcompleteness_theta 27.04
_olex2_refinement_description
;
1. Fixed Uiso
 At 1.2 times of:
  All C(H) groups, All N(H,H) groups
 At 1.5 times of:
  All C(H,H,H) groups, All O(H) groups
2.a Aromatic/amide H refined with riding coordinates:
 C5(H5), C6(H6), C8(H8), C9(H9)
2.b X=CH2 refined with riding coordinates:
 N2(H2A,H2B)
2.c Idealised Me refined as rotating group:
 C3(H3A,H3B,H3C), C4(H4A,H4B,H4C)
2.d Idealised tetrahedral OH refined as rotating group:
 O1(H1)
;
_shelx_shelxl_version_number 2014/7
_olex2_submission_special_instructions 'No special instructions were received'

loop_
_space_group_symop_operation_xyz
'x, y, z'
'-x, -y, -z'

loop_
_atom_site_label
_atom_site_type_symbol
_atom_site_fract_x
_atom_site_fract_y
_atom_site_fract_z
_atom_site_U_iso_or_equiv
_atom_site_adp_type
_atom_site_occupancy
_atom_site_site_symmetry_order
_atom_site_calc_flag
_atom_site_refinement_flags_posn
Pt1 Pt 0.60805(2) 0.83031(2) 0.64246(2) 0.01299(5) Uani 1 1 d .
Cl1 Cl 0.55330(16) 1.02230(11) 0.75103(7) 0.0246(2) Uani 1 1 d .
Cl2 Cl 0.80006(14) 0.94741(11) 0.54164(7) 0.0213(2) Uani 1 1 d .
S1 S 0.40121(14) 0.73688(10) 0.73046(6) 0.01295(18) Uani 1 1 d .
F0AA F 1.1848(6) 0.0569(3) 0.9738(2) 0.0643(10) Uani 1 1 d .
F1AA F 0.9807(5) 0.2647(5) 1.0354(2) 0.0919(15) Uani 1 1 d .
F2AA F 1.2660(6) 0.2531(5) 0.9826(2) 0.0853(13) Uani 1 1 d .
O1 O 0.6142(4) 0.7033(3) 0.44765(18) 0.0220(6) Uani 1 1 d .
H1 H 0.5345 0.8026 0.4388 0.033 Uiso 1 1 calc GR
O2 O 0.3668(4) 0.5982(3) 0.69782(18) 0.0166(5) Uani 1 1 d .
N1 N 0.6726(5) 0.6571(4) 0.5496(2) 0.0145(6) Uani 1 1 d .
N2 N 0.7775(5) 0.3941(4) 0.5059(2) 0.0197(7) Uani 1 1 d .
H2A H 0.7273 0.4328 0.4450 0.024 Uiso 1 1 calc R
H2B H 0.8383 0.2874 0.5232 0.024 Uiso 1 1 calc R
C1 C 0.7616(6) 0.4975(4) 0.5719(3) 0.0152(8) Uani 1 1 d .
C2 C 0.8493(5) 0.4292(4) 0.6733(3) 0.0136(7) Uani 1 1 d .
C3 C 0.1621(6) 0.9010(5) 0.7369(3) 0.0216(8) Uani 1 1 d .
H3A H 0.1014 0.9399 0.6698 0.032 Uiso 1 1 calc GR
H3B H 0.1803 0.9911 0.7641 0.032 Uiso 1 1 calc GR
H3C H 0.0723 0.8630 0.7805 0.032 Uiso 1 1 calc GR
C4 C 0.4803(6) 0.6822(5) 0.8585(2) 0.0196(8) Uani 1 1 d .
H4A H 0.4980 0.7745 0.8830 0.029 Uiso 1 1 calc GR
H4B H 0.6096 0.5862 0.8647 0.029 Uiso 1 1 calc GR
H4C H 0.3769 0.6558 0.8981 0.029 Uiso 1 1 calc GR
C5 C 0.7898(6) 0.3131(4) 0.7296(3) 0.0163(8) Uani 1 1 d .
H5 H 0.6937 0.2791 0.7033 0.020 Uiso 1 1 calc R
C6 C 0.8727(6) 0.2476(4) 0.8248(3) 0.0173(8) Uani 1 1 d .
H6 H 0.8310 0.1702 0.8643 0.021 Uiso 1 1 calc R
C7 C 1.0157(6) 0.2949(4) 0.8621(3) 0.0166(8) Uani 1 1 d .
C8 C 1.0770(6) 0.4101(4) 0.8062(3) 0.0191(8) Uani 1 1 d .
H8 H 1.1757 0.4419 0.8320 0.023 Uiso 1 1 calc R
C9 C 0.9907(6) 0.4779(4) 0.7115(3) 0.0172(8) Uani 1 1 d .
H9 H 1.0292 0.5581 0.6728 0.021 Uiso 1 1 calc R
C10 C 1.1093(7) 0.2203(5) 0.9635(3) 0.0273(10) Uani 1 1 d .

loop_
_atom_site_aniso_label
_atom_site_aniso_U_11
_atom_site_aniso_U_22
_atom_site_aniso_U_33
_atom_site_aniso_U_23
_atom_site_aniso_U_13
_atom_site_aniso_U_12
Pt1 0.01339(8) 0.01227(7) 0.01389(8) 0.00119(5) -0.00180(5) -0.00634(5)
Cl1 0.0330(6) 0.0182(5) 0.0282(5) -0.0071(4) 0.0018(4) -0.0147(4)
Cl2 0.0174(5) 0.0227(5) 0.0244(5) 0.0059(4) -0.0012(4) -0.0110(4)
S1 0.0134(4) 0.0144(4) 0.0117(4) -0.0013(3) -0.0009(4) -0.0061(3)
F0AA 0.096(3) 0.0366(17) 0.0426(18) 0.0142(14) -0.0335(18) -0.0103(17)
F1AA 0.062(2) 0.140(4) 0.0130(14) 0.0045(18) 0.0060(15) 0.020(2)
F2AA 0.107(3) 0.129(3) 0.052(2) 0.048(2) -0.059(2) -0.093(3)
O1 0.0273(16) 0.0224(14) 0.0104(12) 0.0030(11) -0.0042(12) -0.0044(12)
O2 0.0184(14) 0.0207(13) 0.0151(13) -0.0029(11) -0.0001(11) -0.0120(11)
N1 0.0176(16) 0.0184(16) 0.0068(14) 0.0029(12) -0.0036(12) -0.0073(13)
N2 0.0245(19) 0.0181(16) 0.0134(15) -0.0033(13) -0.0012(14) -0.0044(14)
C1 0.0133(18) 0.0193(19) 0.0150(18) -0.0008(15) 0.0020(15) -0.0093(15)
C2 0.0135(18) 0.0131(17) 0.0111(17) -0.0022(14) 0.0029(15) -0.0020(14)
C3 0.018(2) 0.023(2) 0.019(2) -0.0052(17) 0.0009(17) -0.0027(16)
C4 0.026(2) 0.026(2) 0.0098(17) -0.0007(16) -0.0041(16) -0.0133(17)
C5 0.0158(19) 0.0150(17) 0.0189(18) -0.0050(15) -0.0020(16) -0.0058(15)
C6 0.022(2) 0.0127(18) 0.0158(18) -0.0011(15) 0.0008(16) -0.0057(15)
C7 0.019(2) 0.0171(18) 0.0106(17) -0.0024(15) 0.0000(15) -0.0042(15)
C8 0.017(2) 0.0212(19) 0.0200(19) -0.0022(16) -0.0037(16) -0.0084(16)
C9 0.0153(19) 0.0154(18) 0.0194(19) -0.0018(15) 0.0026(16) -0.0049(15)
C10 0.035(3) 0.029(2) 0.021(2) 0.0007(18) -0.0082(19) -0.016(2)

loop_
_atom_type_symbol
_atom_type_description
_atom_type_scat_dispersion_real
_atom_type_scat_dispersion_imag
_atom_type_scat_source
C C 0.0033 0.0016 'International Tables Vol C Tables 4.2.6.8 and 6.1.1.4'
H H 0.0000 0.0000 'International Tables Vol C Tables 4.2.6.8 and 6.1.1.4'
Cl Cl 0.1484 0.1585 'International Tables Vol C Tables 4.2.6.8 and 6.1.1.4'
F F 0.0171 0.0103 'International Tables Vol C Tables 4.2.6.8 and 6.1.1.4'
N N 0.0061 0.0033 'International Tables Vol C Tables 4.2.6.8 and 6.1.1.4'
O O 0.0106 0.0060 'International Tables Vol C Tables 4.2.6.8 and 6.1.1.4'
Pt Pt -1.7033 8.3905 'International Tables Vol C Tables 4.2.6.8 and 6.1.1.4'
S S 0.1246 0.1234 'International Tables Vol C Tables 4.2.6.8 and 6.1.1.4'

loop_
_geom_angle_atom_site_label_1
_geom_angle_atom_site_label_2
_geom_angle_atom_site_label_3
_geom_angle
Cl1 Pt1 Cl2 89.86(3)
S1 Pt1 Cl1 89.65(3)
S1 Pt1 Cl2 174.68(3)
N1 Pt1 Cl1 176.79(9)
N1 Pt1 Cl2 88.83(8)
N1 Pt1 S1 91.92(8)
O2 S1 Pt1 118.21(10)
O2 S1 C3 108.09(17)
O2 S1 C4 107.85(16)
C3 S1 Pt1 108.77(13)
C3 S1 C4 102.17(18)
C4 S1 Pt1 110.53(13)
O1 N1 Pt1 120.1(2)
C1 N1 Pt1 127.8(2)
C1 N1 O1 112.0(3)
N1 C1 N2 122.2(3)
N1 C1 C2 118.9(3)
N2 C1 C2 118.9(3)
C5 C2 C1 119.0(3)
C9 C2 C1 120.7(3)
C9 C2 C5 120.4(3)
C6 C5 C2 119.2(4)
C7 C6 C5 120.3(3)
C6 C7 C8 120.9(3)
C6 C7 C10 120.1(3)
C8 C7 C10 119.0(4)
C7 C8 C9 118.7(4)
C2 C9 C8 120.5(3)
F0AA C10 C7 112.3(3)
F1AA C10 F0AA 106.6(4)
F1AA C10 F2AA 107.4(4)
F1AA C10 C7 112.8(4)
F2AA C10 F0AA 103.2(4)
F2AA C10 C7 113.9(3)

loop_
_geom_bond_atom_site_label_1
_geom_bond_atom_site_label_2
_geom_bond_distance
Pt1 Cl1 2.3083(9)
Pt1 Cl2 2.3291(9)
Pt1 S1 2.2033(9)
Pt1 N1 2.020(3)
S1 O2 1.476(2)
S1 C3 1.769(4)
S1 C4 1.785(4)
F0AA C10 1.330(5)
F1AA C10 1.299(5)
F2AA C10 1.307(5)
O1 N1 1.414(4)
N1 C1 1.309(4)
N2 C1 1.336(4)
C1 C2 1.480(5)
C2 C5 1.393(5)
C2 C9 1.386(5)
C5 C6 1.392(5)
C6 C7 1.382(5)
C7 C8 1.393(5)
C7 C10 1.500(5)
C8 C9 1.396(5)
